data_1001693
loop_
_publ_author_name
'Hervieu, M'
'Pelloquin, D'
'Michel, C'
'Caldes, M T'
'Raveau, B'

_publ_section_title
;
The ferrites Bi(n+1) Sr2(n+2) Ba(n-1) Fe(n+1) O6(n+4): a series of
intergrowths of the 2201 and 0201 structures
;
_journal_coden_ASTM JSSCBI
_journal_name_full 'Journal of Solid State Chemistry'
_journal_page_first 227
_journal_page_last 240
_journal_paper_doi 10.1006/jssc.1995.1338
_journal_volume 118
_journal_year 1995
_chemical_formula_structural 'Bi1.77 (Sr1.8 Ca0.2) Sr2 Fe2 O10'
_chemical_formula_sum 'Bi1.77 Ca0.2 Fe2 O10 Sr3.8'
_chemical_name_systematic
;
Bismuth strontium calcium iron oxide (1.8/3.8/0.2/2/10)
;
_space_group_IT_number 39
_symmetry_cell_setting orthorhombic
_symmetry_Int_Tables_number 39
_symmetry_space_group_name_Hall 'C -2a -2a'
_symmetry_space_group_name_H-M 'C m 2 a'
_cell_angle_alpha 90
_cell_angle_beta 90
_cell_angle_gamma 90
_cell_formula_units_Z 2
_cell_length_a 5.414(2)
_cell_length_b 5.414(2)
_cell_length_c 18.52399(100)
_cell_volume 543.0
_refine_ls_R_factor_all 0.096
_cod_original_formula_sum 'Bi1.77 Ca.2 Fe2 O10 Sr3.8'
_cod_database_code 1001693

loop_
_symmetry_equiv_pos_as_xyz
x,y,z
-x,y,-z
1/2+x,y,-z
1/2-x,y,z
1/2+x,1/2+y,z
1/2-x,1/2+y,-z
x,1/2+y,-z
-x,1/2+y,z

loop_
_atom_site_label
_atom_site_type_symbol
_atom_site_symmetry_multiplicity
_atom_site_Wyckoff_symbol
_atom_site_fract_x
_atom_site_fract_y
_atom_site_fract_z
_atom_site_occupancy
_atom_site_attached_hydrogens
_atom_site_calc_flag
Bi1 Bi3+ 4 c 0.25 0. 0.4185(2) 0.885(5) 0 d
Sr1 Sr2+ 4 c 0.25 0.535(3) 0.2652(3) 0.900(15) 0 d
Ca1 Ca2+ 4 c 0.25 0.535(3) 0.2652(3) 0.100(15) 0 d
Sr2 Sr2+ 4 c 0.25 0.5 0.0697(4) 1. 0 d
Fe1 Fe3+ 4 c 0.25 0. 0.1606(5) 1. 0 d
O1 O2- 4 c 0.25 0. 0.060(1) 1. 0 d
O2 O2- 8 d 0. 0.25 0.1615(11) 1. 0 d
O3 O2- 4 c 0.25 0. 0.297(1) 1. 0 d
O4 O2- 8 d 0.381(6) 0.631(6) 0.392(2) 0.5 0 d

loop_
_atom_type_symbol
_atom_type_oxidation_number
Bi3+ 3.390
Sr2+ 2.000
Ca2+ 2.000
Fe3+ 3.000
O2- -2.000
